data_2205970
loop_
_publ_author_name
'Wei-Min Liu'
'You-Quan Zhu'
'Yi-Feng Wang'
'Gong-Chun Li'
'Hua-Zheng Yang'

_publ_section_title
;
 2-Chloro-4-(3,5-dimethyl-1<i>H</i>-pyrazol-1-yl)pyrimidine
;
_journal_issue 6
_journal_name_full 'Acta Crystallographica Section E'
_journal_page_first o1821
_journal_page_last o1822
_journal_paper_doi 10.1107/S160053680501531X
_journal_volume 61
_journal_year 2005
_chemical_formula_iupac 'C9 H9 Cl N4'
_chemical_formula_moiety 'C9 H9 Cl N4'
_chemical_formula_sum 'C9 H9 Cl N4'
_chemical_formula_weight 208.65
_chemical_name_systematic
;
2-chloro-4-(3,5-dimethyl-1H-pyrazol-1-yl)pyrimidine
;
_space_group_IT_number 11
_symmetry_cell_setting monoclinic
_symmetry_space_group_name_Hall '-P 2yb'
_symmetry_space_group_name_H-M 'P 1 21/m 1'
_atom_sites_solution_hydrogens geom
_atom_sites_solution_primary direct
_atom_sites_solution_secondary difmap
_cell_angle_alpha 90.00
_cell_angle_beta 96.387(9)
_cell_angle_gamma 90.00
_cell_formula_units_Z 2
_cell_length_a 7.336(4)
_cell_length_b 6.607(4)
_cell_length_c 10.092(6)
_cell_measurement_reflns_used 571
_cell_measurement_temperature 293(2)
_cell_measurement_theta_max 26.21
_cell_measurement_theta_min 3.08
_cell_volume 486.1(5)
_computing_cell_refinement SMART
_computing_data_collection 'SMART (Bruker, 1998)'
_computing_data_reduction 'SAINT (Bruker, 1999)'
_computing_molecular_graphics 'SHELXTL (Bruker, 1999)'
_computing_publication_material SHELXTL
_computing_structure_refinement 'SHELXL97 (Sheldrick, 1997)'
_computing_structure_solution 'SHELXS97 (Sheldrick, 1990)'
_diffrn_ambient_temperature 293(2)
_diffrn_measured_fraction_theta_full 0.998
_diffrn_measured_fraction_theta_max 0.998
_diffrn_measurement_device_type 'Bruker SMART CCD area-detector'
_diffrn_measurement_method '\f and \w'
_diffrn_radiation_monochromator graphite
_diffrn_radiation_source 'fine-focus sealed tube'
_diffrn_radiation_type MoK\a
_diffrn_radiation_wavelength 0.71073
_diffrn_reflns_av_R_equivalents 0.0244
_diffrn_reflns_av_sigmaI/netI 0.0261
_diffrn_reflns_limit_h_max 8
_diffrn_reflns_limit_h_min -7
_diffrn_reflns_limit_k_max 7
_diffrn_reflns_limit_k_min -7
_diffrn_reflns_limit_l_max 12
_diffrn_reflns_limit_l_min -10
_diffrn_reflns_number 2461
_diffrn_reflns_theta_full 25.00
_diffrn_reflns_theta_max 25.00
_diffrn_reflns_theta_min 2.03
_diffrn_standards_decay_% 0
_diffrn_standards_number 0
_exptl_absorpt_coefficient_mu 0.356
_exptl_absorpt_correction_T_max 0.938
_exptl_absorpt_correction_T_min 0.895
_exptl_absorpt_correction_type multi-scan
_exptl_absorpt_process_details '(SADABS; Sheldrick, 1996)'
_exptl_crystal_colour yellow
_exptl_crystal_density_diffrn 1.425
_exptl_crystal_density_meas ?
_exptl_crystal_density_method 'not measured'
_exptl_crystal_description block
_exptl_crystal_F_000 216
_exptl_crystal_size_max 0.32
_exptl_crystal_size_mid 0.26
_exptl_crystal_size_min 0.18
_refine_diff_density_max 0.172
_refine_diff_density_min -0.191
_refine_ls_extinction_method none
_refine_ls_goodness_of_fit_ref 1.033
_refine_ls_hydrogen_treatment constr
_refine_ls_matrix_type full
_refine_ls_number_parameters 87
_refine_ls_number_reflns 934
_refine_ls_number_restraints 0
_refine_ls_restrained_S_all 1.033
_refine_ls_R_factor_all 0.0519
_refine_ls_R_factor_gt 0.0358
_refine_ls_shift/su_max 0.000
_refine_ls_shift/su_mean 0.000
_refine_ls_structure_factor_coef Fsqd
_refine_ls_weighting_details 'calc w = 1/[\s^2^(Fo^2^)+(0.0615P)^2^+0.096P] where P = (Fo^2^+2Fc^2^)/3'
_refine_ls_weighting_scheme calc
_refine_ls_wR_factor_gt 0.0947
_refine_ls_wR_factor_ref 0.1060
_reflns_number_gt 713
_reflns_number_total 934
_reflns_threshold_expression I>2\s(I)
_cod_data_source_file hg6189.cif
_cod_data_source_block I
_cod_depositor_comments
;
The following automatic conversions were performed:
'_symmetry_cell_setting' value 'Monoclinic' changed to 'monoclinic'
according to '/home/saulius/struct/CIF-dictionaries/cif_core.dic'
dictionary named 'cif_core.dic' version 2.4.1 from 2010-06-29.

Automatic conversion script
Id: cif_fix_enum 1527 2010-12-29 10:47:43Z saulius 

The following automatic conversions were performed:

'_symmetry_cell_setting' value 'Monoclinic' changed to 'monoclinic'
according to /home/saulius/struct/CIF-dictionaries/cif_core.dic
dictionary named 'cif_core.dic' version 2.4.1 from 2010-06-29.

Automatic conversion script
Id: cif_fix_values 1715 2011-07-08 13:25:40Z adriana 

The following automatic conversions were performed:

'_exptl_crystal_density_meas' value 'none' was changed to '?' - the
value is perceived as not measured.

Automatic conversion script
Id: cif_fix_values 3008 2015-01-20 13:52:24Z robertas 
;
_cod_original_sg_symbol_H-M 'P 21/m'
_cod_database_code 2205970
_cod_database_fobs_code 2205970

loop_
_symmetry_equiv_pos_as_xyz
'x, y, z'
'-x, y+1/2, -z'
'-x, -y, -z'
'x, -y-1/2, z'

loop_
_atom_site_label
_atom_site_fract_x
_atom_site_fract_y
_atom_site_fract_z
_atom_site_U_iso_or_equiv
_atom_site_adp_type
_atom_site_calc_flag
_atom_site_refinement_flags
_atom_site_occupancy
_atom_site_type_symbol
Cl1 0.54090(11) 0.2500 -0.33176(8) 0.0745(4) Uani d S 1 Cl
N1 0.8951(3) 0.2500 -0.2946(2) 0.0418(6) Uani d S 1 N
N2 0.7348(3) 0.2500 -0.1014(2) 0.0383(6) Uani d S 1 N
N3 0.8894(3) 0.2500 0.1140(2) 0.0333(5) Uani d S 1 N
N4 1.0561(3) 0.2500 0.1931(2) 0.0379(6) Uani d S 1 N
C1 0.7489(4) 0.2500 -0.2308(3) 0.0405(7) Uani d S 1 C
C2 1.0521(4) 0.2500 -0.2135(3) 0.0404(7) Uani d S 1 C
H2 1.1615 0.2500 -0.2521 0.048 Uiso calc SR 1 H
C3 1.0620(4) 0.2500 -0.0777(3) 0.0365(6) Uani d S 1 C
H3 1.1736 0.2500 -0.0241 0.044 Uiso calc SR 1 H
C4 0.8947(3) 0.2500 -0.0241(2) 0.0305(6) Uani d S 1 C
C5 0.5453(4) 0.2500 0.1383(3) 0.0515(8) Uani d S 1 C
H5A 0.5112 0.1184 0.1036 0.077 Uiso calc PR 0.50 H
H5B 0.5239 0.3487 0.0685 0.077 Uiso calc PR 0.50 H
H5C 0.4732 0.2829 0.2091 0.077 Uiso calc PR 0.50 H
C6 0.7436(4) 0.2500 0.1905(3) 0.0362(6) Uani d S 1 C
C7 0.8213(4) 0.2500 0.3191(3) 0.0420(7) Uani d S 1 C
H7 0.7599 0.2500 0.3949 0.050 Uiso calc SR 1 H
C8 1.0133(4) 0.2500 0.3157(3) 0.0398(7) Uani d S 1 C
C9 1.1595(4) 0.2500 0.4310(3) 0.0555(9) Uani d S 1 C
H9A 1.1219 0.1666 0.5009 0.083 Uiso calc PR 0.50 H
H9B 1.1794 0.3858 0.4631 0.083 Uiso calc PR 0.50 H
H9C 1.2711 0.1976 0.4030 0.083 Uiso calc PR 0.50 H

loop_
_atom_site_aniso_label
_atom_site_aniso_U_11
_atom_site_aniso_U_22
_atom_site_aniso_U_33
_atom_site_aniso_U_12
_atom_site_aniso_U_13
_atom_site_aniso_U_23
Cl1 0.0420(5) 0.1337(9) 0.0442(5) 0.000 -0.0108(4) 0.000
N1 0.0403(13) 0.0500(14) 0.0354(13) 0.000 0.0054(11) 0.000
N2 0.0319(12) 0.0482(14) 0.0346(12) 0.000 0.0033(10) 0.000
N3 0.0340(12) 0.0354(12) 0.0300(12) 0.000 0.0006(9) 0.000
N4 0.0321(12) 0.0450(14) 0.0351(12) 0.000 -0.0031(9) 0.000
C1 0.0358(15) 0.0505(17) 0.0338(15) 0.000 -0.0026(12) 0.000
C2 0.0338(15) 0.0470(17) 0.0417(16) 0.000 0.0105(12) 0.000
C3 0.0291(14) 0.0407(16) 0.0398(16) 0.000 0.0043(11) 0.000
C4 0.0328(13) 0.0271(13) 0.0312(13) 0.000 0.0024(11) 0.000
C5 0.0349(15) 0.072(2) 0.0499(17) 0.000 0.0138(14) 0.000
C6 0.0363(14) 0.0356(14) 0.0380(15) 0.000 0.0107(12) 0.000
C7 0.0467(17) 0.0464(17) 0.0343(15) 0.000 0.0114(13) 0.000
C8 0.0466(16) 0.0407(16) 0.0315(15) 0.000 0.0023(12) 0.000
C9 0.057(2) 0.073(2) 0.0354(16) 0.000 -0.0021(15) 0.000

loop_
_atom_type_symbol
_atom_type_description
_atom_type_scat_dispersion_real
_atom_type_scat_dispersion_imag
_atom_type_scat_source
C C 0.0033 0.0016 'International Tables Vol C Tables 4.2.6.8 and 6.1.1.4'
H H 0.0000 0.0000 'International Tables Vol C Tables 4.2.6.8 and 6.1.1.4'
N N 0.0061 0.0033 'International Tables Vol C Tables 4.2.6.8 and 6.1.1.4'
Cl Cl 0.1484 0.1585 'International Tables Vol C Tables 4.2.6.8 and 6.1.1.4'

loop_
_geom_angle_atom_site_label_1
_geom_angle_atom_site_label_2
_geom_angle_atom_site_label_3
_geom_angle
_geom_angle_publ_flag
C1 N1 C2 113.3(2) ?
C1 N2 C4 114.7(2) yes
N4 N3 C6 111.4(2) yes
N4 N3 C4 117.0(2) yes
C6 N3 C4 131.6(2) yes
C8 N4 N3 104.8(2) yes
N1 C1 N2 130.0(2) ?
N1 C1 Cl1 115.2(2) ?
N2 C1 Cl1 114.8(2) ?
N1 C2 C3 124.1(2) ?
N1 C2 H2 117.9 ?
C3 C2 H2 117.9 ?
C2 C3 C4 116.0(2) yes
C2 C3 H3 122.0 ?
C4 C3 H3 122.0 ?
N2 C4 C3 121.8(2) ?
N2 C4 N3 117.6(2) ?
C3 C4 N3 120.7(2) ?
C6 C5 H5A 109.5 ?
C6 C5 H5B 109.5 ?
H5A C5 H5B 109.5 ?
C6 C5 H5C 109.5 ?
H5A C5 H5C 109.5 ?
H5B C5 H5C 109.5 ?
C7 C6 N3 105.3(2) ?
C7 C6 C5 128.8(3) ?
N3 C6 C5 125.8(2) ?
C6 C7 C8 106.9(2) ?
C6 C7 H7 126.6 ?
C8 C7 H7 126.6 ?
N4 C8 C7 111.5(2) ?
N4 C8 C9 120.7(3) ?
C7 C8 C9 127.8(2) ?
C8 C9 H9A 109.5 ?
C8 C9 H9B 109.5 ?
H9A C9 H9B 109.5 ?
C8 C9 H9C 109.5 ?
H9A C9 H9C 109.5 ?
H9B C9 H9C 109.5 ?

loop_
_geom_bond_atom_site_label_1
_geom_bond_atom_site_label_2
_geom_bond_distance
_geom_bond_publ_flag
Cl1 C1 1.738(3) ?
N1 C1 1.311(4) yes
N1 C2 1.337(3) yes
N2 C1 1.322(4) yes
N2 C4 1.335(3) yes
N3 N4 1.384(3) yes
N3 C6 1.387(3) yes
N3 C4 1.398(3) yes
N4 C8 1.310(3) yes
C2 C3 1.364(4) yes
C2 H2 0.9300 ?
C3 C4 1.395(4) ?
C3 H3 0.9300 ?
C5 C6 1.491(4) ?
C5 H5A 0.9600 ?
C5 H5B 0.9600 ?
C5 H5C 0.9600 ?
C6 C7 1.358(4) ?
C7 C8 1.413(4) ?
C7 H7 0.9300 ?
C8 C9 1.492(4) ?
C9 H9A 0.9600 ?
C9 H9B 0.9600 ?
C9 H9C 0.9600 ?

loop_
_geom_hbond_atom_site_label_D
_geom_hbond_atom_site_label_H
_geom_hbond_atom_site_label_A
_geom_hbond_distance_DH
_geom_hbond_distance_HA
_geom_hbond_distance_DA
_geom_hbond_angle_DHA
_geom_hbond_publ_flag
C5 H5B N2 0.96 2.52 2.921(4) 105 y

loop_
_geom_torsion_atom_site_label_1
_geom_torsion_atom_site_label_2
_geom_torsion_atom_site_label_3
_geom_torsion_atom_site_label_4
_geom_torsion
_geom_torsion_publ_flag
C6 N3 N4 C8 0.0 no
C4 N3 N4 C8 180.0 no
C2 N1 C1 N2 0.0 ?
C2 N1 C1 Cl1 180.0 ?
C4 N2 C1 N1 0.0 ?
C4 N2 C1 Cl1 180.0 ?
C1 N1 C2 C3 0.0 ?
N1 C2 C3 C4 0.0 ?
C1 N2 C4 C3 0.0 ?
C1 N2 C4 N3 180.0 no
C2 C3 C4 N2 0.0 ?
C2 C3 C4 N3 180.0 no
N4 N3 C4 N2 180.0 no
C6 N3 C4 N2 0.0 no
N4 N3 C4 C3 0.0 no
C6 N3 C4 C3 180.0 no
N4 N3 C6 C7 0.0 ?
C4 N3 C6 C7 180.0 no
N4 N3 C6 C5 180.0 ?
C4 N3 C6 C5 0.0 no
N3 C6 C7 C8 0.0 ?
C5 C6 C7 C8 180.0 ?
N3 N4 C8 C7 0.0 ?
N3 N4 C8 C9 180.0 ?
C6 C7 C8 N4 0.0 ?
C6 C7 C8 C9 180.0 ?
